data_7061046
loop_
_publ_author_name
'Sato, Hiroki'
'Tsukamoto, Tadashi'
'Sogawa, Hiromitsu'
'Kuwata, Shigeki'
'Takata, Toshikazu'

_publ_section_title
;
 Ruthenium macrocycles bearing pyridine bis(carboxamide): synthesis,
 structure, and catalytic activity for hydrosilylation
;
_journal_issue 39
_journal_name_full 'New Journal of Chemistry'
_journal_page_first 18282
_journal_page_last 18289
_journal_paper_doi 10.1039/D0NJ06133F
_journal_volume 45
_journal_year 2021
_chemical_formula_moiety 'C25 H23 N3 O7 Ru, C3 H7 N O'
_chemical_formula_sum 'C28 H30 N4 O8 Ru'
_chemical_formula_weight 651.64
_space_group_crystal_system monoclinic
_space_group_IT_number 14
_space_group_name_Hall '-P 2ybc'
_space_group_name_H-M_alt 'P 1 21/c 1'
_atom_sites_solution_hydrogens geom
_atom_sites_solution_primary direct
_atom_sites_solution_secondary difmap
_audit_update_record
;
2020-02-01 deposited with the CCDC.	2021-08-30 downloaded from the CCDC.
;
_cell_angle_alpha 90.0000
_cell_angle_beta 102.617(3)
_cell_angle_gamma 90.0000
_cell_formula_units_Z 4
_cell_length_a 10.696(2)
_cell_length_b 22.632(5)
_cell_length_c 11.846(3)
_cell_measurement_reflns_used 8994
_cell_measurement_temperature 93
_cell_measurement_theta_max 27.45
_cell_measurement_theta_min 3.04
_cell_volume 2798.3(11)
_computing_cell_refinement CrystalClear
_computing_data_collection 'CrystalClear (Rigaku Inc., 2008)'
_computing_data_reduction CrystalClear
_computing_molecular_graphics 'CrystalStructure 4.3'
_computing_publication_material 'CrystalStructure 4.3 (Rigaku, 2018)'
_computing_structure_refinement 'SHELXL Version 2014/7 (Sheldrick, 2008)'
_computing_structure_solution 'SIR92 (Altomare, et al., 1994)'
_diffrn_ambient_temperature 93
_diffrn_detector_area_resol_mean 7.111
_diffrn_measured_fraction_theta_full 0.998
_diffrn_measured_fraction_theta_max 0.997
_diffrn_measurement_device_type 'Rigaku Saturn724'
_diffrn_measurement_method \w
_diffrn_radiation_type 'Mo K\a'
_diffrn_radiation_wavelength 0.71075
_diffrn_reflns_av_R_equivalents 0.0445
_diffrn_reflns_av_unetI/netI 0.0549
_diffrn_reflns_Laue_measured_fraction_full 0.998
_diffrn_reflns_Laue_measured_fraction_max 0.997
_diffrn_reflns_limit_h_max 13
_diffrn_reflns_limit_h_min -13
_diffrn_reflns_limit_k_max 29
_diffrn_reflns_limit_k_min -29
_diffrn_reflns_limit_l_max 15
_diffrn_reflns_limit_l_min -10
_diffrn_reflns_number 22752
_diffrn_reflns_point_group_measured_fraction_full 0.998
_diffrn_reflns_point_group_measured_fraction_max 0.997
_diffrn_reflns_theta_full 25.242
_diffrn_reflns_theta_max 27.422
_diffrn_reflns_theta_min 3.038
_diffrn_standards_number 0
_exptl_absorpt_coefficient_mu 0.617
_exptl_absorpt_correction_T_max 0.934
_exptl_absorpt_correction_T_min 0.785
_exptl_absorpt_correction_type multi-scan
_exptl_absorpt_process_details 'REQAB (Rigaku, 1998)'
_exptl_crystal_colour yellow
_exptl_crystal_density_diffrn 1.547
_exptl_crystal_density_method 'not measured'
_exptl_crystal_description prism
_exptl_crystal_F_000 1336.00
_exptl_crystal_recrystallization_method 'Re-crystallisation from solvent: dimethylformamide/water'
_exptl_crystal_size_max 0.150
_exptl_crystal_size_mid 0.150
_exptl_crystal_size_min 0.110
_refine_diff_density_max 1.64
_refine_diff_density_min -0.45
_refine_ls_extinction_method none
_refine_ls_goodness_of_fit_ref 1.026
_refine_ls_hydrogen_treatment mixed
_refine_ls_number_parameters 380
_refine_ls_number_reflns 6369
_refine_ls_number_restraints 0
_refine_ls_R_factor_all 0.0431
_refine_ls_R_factor_gt 0.0344
_refine_ls_shift/su_max 0.001
_refine_ls_structure_factor_coef Fsqd
_refine_ls_weighting_details 'w = 1/[\s^2^(Fo^2^)+(0.0444P)^2^] where P=(Fo^2^+2Fc^2^)/3'
_refine_ls_weighting_scheme calc
_refine_ls_wR_factor_gt 0.0865
_refine_ls_wR_factor_ref 0.0905
_reflns_Friedel_coverage 0.000
_reflns_number_gt 4965
_reflns_number_total 6369
_reflns_threshold_expression F^2^>2.0\s(F^2^)
_cod_data_source_file d0nj06133f2.cif
_cod_data_source_block RuACCO2MeCN
_cod_original_cell_volume 2798.4(10)
_cod_database_code 7061046

loop_
_space_group_symop_id
_space_group_symop_operation_xyz
1 +X,+Y,+Z
2 -X,1/2+Y,1/2-Z
3 -X,-Y,-Z
4 +X,-1/2-Y,-1/2+Z

loop_
_atom_site_label
_atom_site_type_symbol
_atom_site_fract_x
_atom_site_fract_y
_atom_site_fract_z
_atom_site_U_iso_or_equiv
_atom_site_adp_type
_atom_site_occupancy
_atom_site_site_symmetry_order
_atom_site_calc_flag
_atom_site_refinement_flags_posn
_atom_site_refinement_flags_adp
_atom_site_refinement_flags_occupancy
_atom_site_disorder_assembly
_atom_site_disorder_group
Ru1 Ru 0.23273(2) 0.39896(2) 0.42970(2) 0.01115(7) Uani 1 1 d . . . . .
O1 O 0.00935(15) 0.45815(7) 0.65702(15) 0.0162(4) Uani 1 1 d . . . . .
O2 O 0.62448(15) 0.43295(7) 0.53556(15) 0.0152(4) Uani 1 1 d . . . . .
O3 O -0.16245(17) 0.15960(7) 0.37208(15) 0.0194(4) Uani 1 1 d . . . . .
O4 O 0.55100(18) 0.12719(8) 0.39621(16) 0.0225(4) Uani 1 1 d . . . . .
O5 O 0.25490(17) 0.27490(8) 0.52109(17) 0.0237(4) Uani 1 1 d . . . . .
O6 O 0.12460(19) 0.34880(9) 0.18951(16) 0.0309(5) Uani 1 1 d . . . . .
O7 O 0.21443(17) 0.48689(8) 0.36038(15) 0.0143(4) Uani 1 1 d . . . . .
H1 H 0.145(3) 0.5017(12) 0.360(2) 0.021 Uiso 1 1 d . U . . .
H2 H 0.271(3) 0.5077(13) 0.391(3) 0.021 Uiso 1 1 d . U . . .
O8 O 0.3351(2) 0.05001(10) 0.57096(18) 0.0379(5) Uani 1 1 d . . . . .
N1 N 0.30907(18) 0.43757(8) 0.58342(16) 0.0104(4) Uani 1 1 d . . . . .
N2 N 0.06831(18) 0.41778(9) 0.49474(18) 0.0131(4) Uani 1 1 d . . . . .
N3 N 0.42800(19) 0.40335(8) 0.42642(17) 0.0121(4) Uani 1 1 d . . . . .
N4 N 0.1809(2) 0.10166(10) 0.4463(2) 0.0229(5) Uani 1 1 d . . . . .
C1 C 0.2296(2) 0.45528(10) 0.6498(2) 0.0119(5) Uani 1 1 d . . . . .
C2 C 0.2787(2) 0.48397(10) 0.7539(2) 0.0136(5) Uani 1 1 d . . . . .
H3 H 0.2237 0.4969 0.8021 0.016 Uiso 1 1 calc R U . . .
C3 C 0.4100(2) 0.49325(10) 0.7857(2) 0.0143(5) Uani 1 1 d . . . . .
H4 H 0.4458 0.5115 0.8577 0.017 Uiso 1 1 calc R U . . .
C4 C 0.4899(2) 0.47610(10) 0.7130(2) 0.0132(5) Uani 1 1 d . . . . .
H5 H 0.5795 0.4835 0.7338 0.016 Uiso 1 1 calc R U . . .
C5 C 0.4363(2) 0.44813(10) 0.6100(2) 0.0116(5) Uani 1 1 d . . . . .
C6 C 0.0897(2) 0.44322(10) 0.5988(2) 0.0129(5) Uani 1 1 d . . . . .
C7 C 0.5044(2) 0.42715(10) 0.5188(2) 0.0120(5) Uani 1 1 d . . . . .
C8 C -0.0649(2) 0.40560(10) 0.4356(2) 0.0155(5) Uani 1 1 d . . . . .
H6 H -0.0839 0.4264 0.3603 0.019 Uiso 1 1 calc R U . . .
H7 H -0.1231 0.4214 0.4828 0.019 Uiso 1 1 calc R U . . .
C9 C -0.0906(2) 0.34037(11) 0.4153(2) 0.0130(5) Uani 1 1 d . . . . .
C10 C -0.0606(2) 0.30011(11) 0.5065(2) 0.0151(5) Uani 1 1 d . . . . .
H8 H -0.0220 0.3140 0.5817 0.018 Uiso 1 1 calc R U . . .
C11 C -0.0857(2) 0.24065(11) 0.4897(2) 0.0157(5) Uani 1 1 d . . . . .
H9 H -0.0647 0.2141 0.5531 0.019 Uiso 1 1 calc R U . . .
C12 C -0.1423(2) 0.21941(11) 0.3792(2) 0.0142(5) Uani 1 1 d . . . . .
C13 C -0.1728(2) 0.25848(11) 0.2874(2) 0.0180(5) Uani 1 1 d . . . . .
H10 H -0.2112 0.2446 0.2122 0.022 Uiso 1 1 calc R U . . .
C14 C -0.1464(2) 0.31860(11) 0.3068(2) 0.0171(5) Uani 1 1 d . . . . .
H11 H -0.1673 0.3453 0.2436 0.021 Uiso 1 1 calc R U . . .
C15 C -0.2170(3) 0.13464(12) 0.2614(2) 0.0224(6) Uani 1 1 d . . . . .
H12 H -0.2260 0.0918 0.2692 0.034 Uiso 1 1 calc R U . . .
H13 H -0.1609 0.1428 0.2080 0.034 Uiso 1 1 calc R U . . .
H14 H -0.3014 0.1522 0.2312 0.034 Uiso 1 1 calc R U . . .
C16 C 0.4895(2) 0.37607(10) 0.3388(2) 0.0141(5) Uani 1 1 d . . . . .
H15 H 0.5752 0.3939 0.3443 0.017 Uiso 1 1 calc R U . . .
H16 H 0.4373 0.3844 0.2606 0.017 Uiso 1 1 calc R U . . .
C17 C 0.5034(2) 0.30981(10) 0.3559(2) 0.0135(5) Uani 1 1 d . . . . .
C18 C 0.5670(2) 0.28696(11) 0.4618(2) 0.0181(5) Uani 1 1 d . . . . .
H17 H 0.6001 0.3133 0.5236 0.022 Uiso 1 1 calc R U . . .
C19 C 0.5836(2) 0.22628(11) 0.4797(2) 0.0169(5) Uani 1 1 d . . . . .
H18 H 0.6260 0.2115 0.5531 0.020 Uiso 1 1 calc R U . . .
C20 C 0.5377(2) 0.18803(11) 0.3894(2) 0.0169(5) Uani 1 1 d . . . . .
C21 C 0.4720(3) 0.20985(11) 0.2835(2) 0.0214(6) Uani 1 1 d . . . . .
H19 H 0.4388 0.1834 0.2220 0.026 Uiso 1 1 calc R U . . .
C22 C 0.4550(2) 0.27038(11) 0.2673(2) 0.0185(5) Uani 1 1 d . . . . .
H20 H 0.4096 0.2850 0.1947 0.022 Uiso 1 1 calc R U . . .
C23 C 0.6297(3) 0.10351(11) 0.4995(2) 0.0234(6) Uani 1 1 d . . . . .
H21 H 0.5901 0.1116 0.5652 0.035 Uiso 1 1 calc R U . . .
H22 H 0.7146 0.1219 0.5133 0.035 Uiso 1 1 calc R U . . .
H23 H 0.6382 0.0607 0.4911 0.035 Uiso 1 1 calc R U . . .
C24 C 0.2467(2) 0.32234(11) 0.4865(2) 0.0161(5) Uani 1 1 d . . . . .
C25 C 0.1633(2) 0.36776(11) 0.2799(2) 0.0188(5) Uani 1 1 d . . . . .
C26 C 0.3004(3) 0.09170(14) 0.5052(3) 0.0294(7) Uani 1 1 d . . . . .
H24 H 0.3642 0.1193 0.4955 0.035 Uiso 1 1 calc R U . . .
C27 C 0.0773(3) 0.06243(13) 0.4588(3) 0.0286(7) Uani 1 1 d . . . . .
H25 H 0.0117 0.0850 0.4864 0.043 Uiso 1 1 calc R U . . .
H26 H 0.1109 0.0313 0.5147 0.043 Uiso 1 1 calc R U . . .
H27 H 0.0395 0.0445 0.3838 0.043 Uiso 1 1 calc R U . . .
C28 C 0.1520(3) 0.15129(12) 0.3679(3) 0.0287(7) Uani 1 1 d . . . . .
H28 H 0.2320 0.1699 0.3589 0.043 Uiso 1 1 calc R U . . .
H29 H 0.1004 0.1802 0.3994 0.043 Uiso 1 1 calc R U . . .
H30 H 0.1040 0.1375 0.2925 0.043 Uiso 1 1 calc R U . . .

loop_
_atom_site_aniso_label
_atom_site_aniso_U_11
_atom_site_aniso_U_22
_atom_site_aniso_U_33
_atom_site_aniso_U_23
_atom_site_aniso_U_13
_atom_site_aniso_U_12
Ru1 0.00928(11) 0.01016(11) 0.01293(11) -0.00190(7) 0.00008(7) -0.00055(7)
O1 0.0111(8) 0.0202(9) 0.0176(9) 0.0030(7) 0.0039(7) 0.0030(7)
O2 0.0101(8) 0.0149(9) 0.0196(9) -0.0012(7) 0.0010(7) 0.0001(7)
O3 0.0211(9) 0.0137(9) 0.0216(10) -0.0025(7) 0.0005(8) -0.0028(7)
O4 0.0307(11) 0.0110(9) 0.0247(10) -0.0009(8) 0.0038(8) -0.0021(8)
O5 0.0214(10) 0.0144(9) 0.0327(11) 0.0032(8) 0.0002(8) -0.0003(8)
O6 0.0332(12) 0.0392(12) 0.0183(10) -0.0100(9) 0.0009(9) -0.0112(10)
O7 0.0092(9) 0.0137(9) 0.0190(10) 0.0004(7) 0.0009(7) 0.0004(7)
O8 0.0276(12) 0.0482(14) 0.0335(12) 0.0077(11) -0.0025(10) 0.0096(10)
N1 0.0102(9) 0.0087(9) 0.0125(10) 0.0012(8) 0.0030(8) 0.0001(8)
N2 0.0091(10) 0.0123(10) 0.0176(11) 0.0004(8) 0.0021(8) -0.0014(8)
N3 0.0117(10) 0.0110(10) 0.0136(10) -0.0009(8) 0.0027(8) 0.0009(8)
N4 0.0187(12) 0.0264(13) 0.0225(12) -0.0030(10) 0.0022(10) 0.0006(10)
C1 0.0118(11) 0.0091(10) 0.0148(12) 0.0032(9) 0.0032(9) -0.0002(9)
C2 0.0152(12) 0.0124(11) 0.0141(12) 0.0016(9) 0.0054(10) 0.0013(10)
C3 0.0167(12) 0.0118(11) 0.0129(12) -0.0003(9) 0.0000(10) -0.0001(10)
C4 0.0114(11) 0.0108(11) 0.0162(12) 0.0021(9) 0.0002(9) 0.0001(9)
C5 0.0120(11) 0.0073(11) 0.0148(12) 0.0024(9) 0.0017(9) -0.0007(9)
C6 0.0116(12) 0.0093(11) 0.0169(12) 0.0044(9) 0.0009(10) 0.0018(9)
C7 0.0124(12) 0.0075(10) 0.0160(12) 0.0023(9) 0.0029(9) 0.0014(9)
C8 0.0092(12) 0.0149(12) 0.0202(13) 0.0009(10) -0.0012(10) 0.0003(9)
C9 0.0062(11) 0.0150(12) 0.0178(13) 0.0002(10) 0.0026(9) 0.0000(9)
C10 0.0133(12) 0.0190(12) 0.0122(12) -0.0013(10) 0.0009(10) -0.0018(10)
C11 0.0128(12) 0.0184(12) 0.0150(12) 0.0042(10) 0.0009(10) -0.0009(10)
C12 0.0099(11) 0.0139(11) 0.0187(13) -0.0024(10) 0.0030(10) -0.0013(10)
C13 0.0162(13) 0.0220(13) 0.0135(12) -0.0025(10) -0.0014(10) -0.0025(11)
C14 0.0157(12) 0.0186(13) 0.0157(13) 0.0037(10) 0.0003(10) -0.0011(10)
C15 0.0237(14) 0.0182(13) 0.0250(15) -0.0078(11) 0.0044(11) -0.0047(11)
C16 0.0147(12) 0.0148(12) 0.0131(12) -0.0011(10) 0.0035(10) 0.0007(10)
C17 0.0108(11) 0.0141(12) 0.0166(12) -0.0025(10) 0.0052(10) -0.0001(10)
C18 0.0198(13) 0.0167(12) 0.0163(13) -0.0052(10) 0.0006(10) 0.0013(11)
C19 0.0198(13) 0.0160(12) 0.0138(12) 0.0015(10) 0.0013(10) 0.0021(10)
C20 0.0169(13) 0.0131(12) 0.0217(13) -0.0007(10) 0.0063(11) -0.0011(10)
C21 0.0252(14) 0.0182(13) 0.0189(13) -0.0059(11) 0.0007(11) -0.0026(11)
C22 0.0216(13) 0.0184(13) 0.0142(12) -0.0010(10) 0.0014(10) 0.0000(11)
C23 0.0281(16) 0.0164(13) 0.0264(15) 0.0054(11) 0.0074(12) 0.0019(11)
C24 0.0104(12) 0.0202(13) 0.0166(13) -0.0034(11) 0.0009(10) -0.0021(10)
C25 0.0149(13) 0.0189(13) 0.0228(14) -0.0005(11) 0.0047(11) -0.0012(11)
C26 0.0209(15) 0.0392(18) 0.0266(16) -0.0075(13) 0.0019(12) 0.0036(13)
C27 0.0222(15) 0.0303(16) 0.0326(17) 0.0003(13) 0.0043(13) 0.0003(13)
C28 0.0250(15) 0.0267(15) 0.0343(17) -0.0033(13) 0.0062(13) 0.0029(13)

loop_
_atom_type_symbol
_atom_type_description
_atom_type_scat_dispersion_real
_atom_type_scat_dispersion_imag
_atom_type_scat_source
C C 0.0033 0.0016
;
International Tables for Crystallography
(Vol. C, Tables 4.2.6.8 and 6.1.1.4)
;
H H 0.0000 0.0000
;
International Tables for Crystallography
(Vol. C, Table 6.1.1.4)
;
N N 0.0061 0.0033
;
International Tables for Crystallography
(Vol. C, Tables 4.2.6.8 and 6.1.1.4)
;
O O 0.0106 0.0060
;
International Tables for Crystallography
(Vol. C, Tables 4.2.6.8 and 6.1.1.4)
;
Ru Ru -1.2594 0.8363
;
International Tables for Crystallography
(Vol. C, Tables 4.2.6.8 and 6.1.1.4)
;

loop_
_geom_angle_atom_site_label_1
_geom_angle_atom_site_label_2
_geom_angle_atom_site_label_3
_geom_angle
_geom_angle_site_symmetry_1
_geom_angle_site_symmetry_3
_geom_angle_publ_flag
C24 Ru1 C25 88.58(11) . . ?
C24 Ru1 N1 95.33(9) . . ?
C25 Ru1 N1 175.90(9) . . ?
C24 Ru1 N3 92.83(9) . . ?
C25 Ru1 N3 100.80(9) . . ?
N1 Ru1 N3 77.80(8) . . ?
C24 Ru1 N2 93.66(9) . . ?
C25 Ru1 N2 103.22(9) . . ?
N1 Ru1 N2 77.83(8) . . ?
N3 Ru1 N2 155.25(8) . . ?
C24 Ru1 O7 178.74(9) . . ?
C25 Ru1 O7 90.17(9) . . ?
N1 Ru1 O7 85.93(7) . . ?
N3 Ru1 O7 87.53(7) . . ?
N2 Ru1 O7 86.50(7) . . ?
C12 O3 C15 118.3(2) . . ?
C20 O4 C23 117.1(2) . . ?
Ru1 O7 H1 113(2) . . ?
Ru1 O7 H2 112(2) . . ?
H1 O7 H2 111(3) . . ?
C1 N1 C5 123.1(2) . . ?
C1 N1 Ru1 118.34(16) . . ?
C5 N1 Ru1 118.33(15) . . ?
C6 N2 C8 118.3(2) . . ?
C6 N2 Ru1 115.83(16) . . ?
C8 N2 Ru1 125.87(16) . . ?
C7 N3 C16 117.3(2) . . ?
C7 N3 Ru1 116.06(16) . . ?
C16 N3 Ru1 126.14(15) . . ?
C26 N4 C28 120.9(2) . . ?
C26 N4 C27 120.5(2) . . ?
C28 N4 C27 118.6(2) . . ?
N1 C1 C2 119.7(2) . . ?
N1 C1 C6 114.3(2) . . ?
C2 C1 C6 126.0(2) . . ?
C3 C2 C1 118.3(2) . . ?
C3 C2 H3 120.9 . . ?
C1 C2 H3 120.9 . . ?
C2 C3 C4 120.7(2) . . ?
C2 C3 H4 119.6 . . ?
C4 C3 H4 119.6 . . ?
C5 C4 C3 118.7(2) . . ?
C5 C4 H5 120.7 . . ?
C3 C4 H5 120.7 . . ?
N1 C5 C4 119.4(2) . . ?
N1 C5 C7 113.5(2) . . ?
C4 C5 C7 127.2(2) . . ?
O1 C6 N2 128.4(2) . . ?
O1 C6 C1 117.9(2) . . ?
N2 C6 C1 113.7(2) . . ?
O2 C7 N3 126.4(2) . . ?
O2 C7 C5 119.3(2) . . ?
N3 C7 C5 114.3(2) . . ?
N2 C8 C9 112.52(19) . . ?
N2 C8 H6 109.1 . . ?
C9 C8 H6 109.1 . . ?
N2 C8 H7 109.1 . . ?
C9 C8 H7 109.1 . . ?
H6 C8 H7 107.8 . . ?
C14 C9 C10 117.8(2) . . ?
C14 C9 C8 121.5(2) . . ?
C10 C9 C8 120.8(2) . . ?
C11 C10 C9 121.4(2) . . ?
C11 C10 H8 119.3 . . ?
C9 C10 H8 119.3 . . ?
C10 C11 C12 120.0(2) . . ?
C10 C11 H9 120.0 . . ?
C12 C11 H9 120.0 . . ?
O3 C12 C13 125.2(2) . . ?
O3 C12 C11 115.2(2) . . ?
C13 C12 C11 119.6(2) . . ?
C12 C13 C14 119.2(2) . . ?
C12 C13 H10 120.4 . . ?
C14 C13 H10 120.4 . . ?
C9 C14 C13 121.9(2) . . ?
C9 C14 H11 119.0 . . ?
C13 C14 H11 119.0 . . ?
O3 C15 H12 109.5 . . ?
O3 C15 H13 109.5 . . ?
H12 C15 H13 109.5 . . ?
O3 C15 H14 109.5 . . ?
H12 C15 H14 109.5 . . ?
H13 C15 H14 109.5 . . ?
N3 C16 C17 111.4(2) . . ?
N3 C16 H15 109.3 . . ?
C17 C16 H15 109.3 . . ?
N3 C16 H16 109.3 . . ?
C17 C16 H16 109.3 . . ?
H15 C16 H16 108.0 . . ?
C22 C17 C18 118.1(2) . . ?
C22 C17 C16 121.7(2) . . ?
C18 C17 C16 120.2(2) . . ?
C17 C18 C19 121.6(2) . . ?
C17 C18 H17 119.2 . . ?
C19 C18 H17 119.2 . . ?
C20 C19 C18 119.2(2) . . ?
C20 C19 H18 120.4 . . ?
C18 C19 H18 120.4 . . ?
C19 C20 O4 124.3(2) . . ?
C19 C20 C21 120.1(2) . . ?
O4 C20 C21 115.6(2) . . ?
C20 C21 C22 120.0(2) . . ?
C20 C21 H19 120.0 . . ?
C22 C21 H19 120.0 . . ?
C17 C22 C21 120.9(2) . . ?
C17 C22 H20 119.6 . . ?
C21 C22 H20 119.5 . . ?
O4 C23 H21 109.5 . . ?
O4 C23 H22 109.5 . . ?
H21 C23 H22 109.5 . . ?
O4 C23 H23 109.5 . . ?
H21 C23 H23 109.5 . . ?
H22 C23 H23 109.5 . . ?
O5 C24 Ru1 179.7(3) . . ?
O6 C25 Ru1 178.3(2) . . ?
O8 C26 N4 125.7(3) . . ?
O8 C26 H24 117.1 . . ?
N4 C26 H24 117.1 . . ?
N4 C27 H25 109.5 . . ?
N4 C27 H26 109.5 . . ?
H25 C27 H26 109.5 . . ?
N4 C27 H27 109.5 . . ?
H25 C27 H27 109.5 . . ?
H26 C27 H27 109.5 . . ?
N4 C28 H28 109.5 . . ?
N4 C28 H29 109.5 . . ?
H28 C28 H29 109.5 . . ?
N4 C28 H30 109.5 . . ?
H28 C28 H30 109.5 . . ?
H29 C28 H30 109.5 . . ?

loop_
_geom_bond_atom_site_label_1
_geom_bond_atom_site_label_2
_geom_bond_distance
_geom_bond_site_symmetry_2
_geom_bond_publ_flag
Ru1 C24 1.854(3) . ?
Ru1 C25 1.903(3) . ?
Ru1 N1 2.024(2) . ?
Ru1 N3 2.100(2) . ?
Ru1 N2 2.112(2) . ?
Ru1 O7 2.1454(18) . ?
O1 C6 1.260(3) . ?
O2 C7 1.263(3) . ?
O3 C12 1.370(3) . ?
O3 C15 1.429(3) . ?
O4 C20 1.385(3) . ?
O4 C23 1.430(3) . ?
O5 C24 1.146(3) . ?
O6 C25 1.144(3) . ?
O7 H1 0.82(3) . ?
O7 H2 0.79(3) . ?
O8 C26 1.228(4) . ?
N1 C1 1.339(3) . ?
N1 C5 1.349(3) . ?
N2 C6 1.335(3) . ?
N2 C8 1.470(3) . ?
N3 C7 1.328(3) . ?
N3 C16 1.479(3) . ?
N4 C26 1.335(4) . ?
N4 C28 1.447(4) . ?
N4 C27 1.452(3) . ?
C1 C2 1.391(3) . ?
C1 C6 1.511(3) . ?
C2 C3 1.389(3) . ?
C2 H3 0.9500 . ?
C3 C4 1.395(3) . ?
C3 H4 0.9500 . ?
C4 C5 1.383(3) . ?
C4 H5 0.9500 . ?
C5 C7 1.506(3) . ?
C8 C9 1.511(3) . ?
C8 H6 0.9900 . ?
C8 H7 0.9900 . ?
C9 C14 1.385(3) . ?
C9 C10 1.396(3) . ?
C10 C11 1.378(3) . ?
C10 H8 0.9500 . ?
C11 C12 1.402(3) . ?
C11 H9 0.9500 . ?
C12 C13 1.384(3) . ?
C13 C14 1.398(3) . ?
C13 H10 0.9500 . ?
C14 H11 0.9500 . ?
C15 H12 0.9800 . ?
C15 H13 0.9800 . ?
C15 H14 0.9800 . ?
C16 C17 1.516(3) . ?
C16 H15 0.9900 . ?
C16 H16 0.9900 . ?
C17 C22 1.389(3) . ?
C17 C18 1.390(3) . ?
C18 C19 1.395(3) . ?
C18 H17 0.9500 . ?
C19 C20 1.380(3) . ?
C19 H18 0.9500 . ?
C20 C21 1.388(4) . ?
C21 C22 1.390(3) . ?
C21 H19 0.9500 . ?
C22 H20 0.9500 . ?
C23 H21 0.9800 . ?
C23 H22 0.9800 . ?
C23 H23 0.9800 . ?
C26 H24 0.9500 . ?
C27 H25 0.9800 . ?
C27 H26 0.9800 . ?
C27 H27 0.9800 . ?
C28 H28 0.9800 . ?
C28 H29 0.9800 . ?
C28 H30 0.9800 . ?

loop_
_geom_hbond_atom_site_label_D
_geom_hbond_atom_site_label_H
_geom_hbond_atom_site_label_A
_geom_hbond_site_symmetry_D
_geom_hbond_site_symmetry_H
_geom_hbond_site_symmetry_A
_geom_hbond_distance_DA
_geom_hbond_distance_DH
_geom_hbond_distance_HA
_geom_hbond_angle_DHA
_geom_hbond_publ_flag
O7 H1 O1 . . 3_566 2.665(2) 0.82(3) 1.86(3) 172(3) no
O7 H2 O2 . . 3_666 2.618(2) 0.79(3) 1.84(3) 168(3) no

loop_
_geom_torsion_atom_site_label_1
_geom_torsion_atom_site_label_2
_geom_torsion_atom_site_label_3
_geom_torsion_atom_site_label_4
_geom_torsion
_geom_torsion_site_symmetry_1
_geom_torsion_site_symmetry_2
_geom_torsion_site_symmetry_3
_geom_torsion_site_symmetry_4
_geom_torsion_publ_flag
C5 N1 C1 C2 -2.6(3) . . . . ?
Ru1 N1 C1 C2 -177.58(16) . . . . ?
C5 N1 C1 C6 175.2(2) . . . . ?
Ru1 N1 C1 C6 0.2(3) . . . . ?
N1 C1 C2 C3 -0.1(3) . . . . ?
C6 C1 C2 C3 -177.6(2) . . . . ?
C1 C2 C3 C4 2.3(3) . . . . ?
C2 C3 C4 C5 -1.8(3) . . . . ?
C1 N1 C5 C4 3.1(3) . . . . ?
Ru1 N1 C5 C4 178.04(16) . . . . ?
C1 N1 C5 C7 -176.6(2) . . . . ?
Ru1 N1 C5 C7 -1.6(3) . . . . ?
C3 C4 C5 N1 -0.8(3) . . . . ?
C3 C4 C5 C7 178.8(2) . . . . ?
C8 N2 C6 O1 1.2(4) . . . . ?
Ru1 N2 C6 O1 -179.04(19) . . . . ?
C8 N2 C6 C1 -178.29(18) . . . . ?
Ru1 N2 C6 C1 1.5(2) . . . . ?
N1 C1 C6 O1 179.3(2) . . . . ?
C2 C1 C6 O1 -3.0(3) . . . . ?
N1 C1 C6 N2 -1.1(3) . . . . ?
C2 C1 C6 N2 176.5(2) . . . . ?
C16 N3 C7 O2 5.8(3) . . . . ?
Ru1 N3 C7 O2 178.46(18) . . . . ?
C16 N3 C7 C5 -173.72(19) . . . . ?
Ru1 N3 C7 C5 -1.1(3) . . . . ?
N1 C5 C7 O2 -177.8(2) . . . . ?
C4 C5 C7 O2 2.5(4) . . . . ?
N1 C5 C7 N3 1.7(3) . . . . ?
C4 C5 C7 N3 -177.9(2) . . . . ?
C6 N2 C8 C9 -117.5(2) . . . . ?
Ru1 N2 C8 C9 62.8(3) . . . . ?
N2 C8 C9 C14 -128.0(2) . . . . ?
N2 C8 C9 C10 53.0(3) . . . . ?
C14 C9 C10 C11 -0.2(3) . . . . ?
C8 C9 C10 C11 178.8(2) . . . . ?
C9 C10 C11 C12 0.2(4) . . . . ?
C15 O3 C12 C13 1.2(4) . . . . ?
C15 O3 C12 C11 -178.5(2) . . . . ?
C10 C11 C12 O3 179.7(2) . . . . ?
C10 C11 C12 C13 -0.1(4) . . . . ?
O3 C12 C13 C14 -179.7(2) . . . . ?
C11 C12 C13 C14 0.0(4) . . . . ?
C10 C9 C14 C13 0.2(4) . . . . ?
C8 C9 C14 C13 -178.8(2) . . . . ?
C12 C13 C14 C9 -0.1(4) . . . . ?
C7 N3 C16 C17 96.9(2) . . . . ?
Ru1 N3 C16 C17 -74.9(2) . . . . ?
N3 C16 C17 C22 125.2(2) . . . . ?
N3 C16 C17 C18 -55.5(3) . . . . ?
C22 C17 C18 C19 0.6(4) . . . . ?
C16 C17 C18 C19 -178.8(2) . . . . ?
C17 C18 C19 C20 1.2(4) . . . . ?
C18 C19 C20 O4 178.5(2) . . . . ?
C18 C19 C20 C21 -2.2(4) . . . . ?
C23 O4 C20 C19 -7.2(4) . . . . ?
C23 O4 C20 C21 173.5(2) . . . . ?
C19 C20 C21 C22 1.5(4) . . . . ?
O4 C20 C21 C22 -179.2(2) . . . . ?
C18 C17 C22 C21 -1.3(4) . . . . ?
C16 C17 C22 C21 178.0(2) . . . . ?
C20 C21 C22 C17 0.3(4) . . . . ?
C28 N4 C26 O8 -177.8(3) . . . . ?
C27 N4 C26 O8 1.7(4) . . . . ?
